data_4079839
loop_
_publ_author_name
'Heuclin, Hadrien'
'Fustier-Boutignon, Marie'
'Ho, Samuel Ying-Fu'
'Goff, Xavier-Fr\'ed\'eric Le'
'Carenco, Sophie'
'So, Cheuk-Wai'
'M\'ezailles, Nicolas'

_publ_section_title
;
 Synthesis of Phosphorus(V)-Stabilized Geminal Dianions. The Cases of
 Mixed P&#x2550;X/P\\rightarrow BH3(X = S, O) and
 P&#x2550;S/SiMe3Derivatives
;
_journal_issue 2
_journal_name_full Organometallics
_journal_page_first 498
_journal_paper_doi 10.1021/om300954a
_journal_volume 32
_journal_year 2013
_chemical_formula_moiety 'C58 H64 B2 Li2 O2 P4 S2'
_chemical_formula_sum 'C58 H64 B2 Li2 O2 P4 S2'
_chemical_formula_weight 1016.59
_chemical_name_systematic
; 
 ? 
;
_space_group_IT_number 4
_symmetry_cell_setting monoclinic
_symmetry_space_group_name_Hall 'P 2yb'
_symmetry_space_group_name_H-M 'P 1 21 1'
_atom_sites_solution_hydrogens geom
_atom_sites_solution_primary direct
_atom_sites_solution_secondary difmap
_audit_creation_method SHELXL-97
_cell_angle_alpha 90.00
_cell_angle_beta 105.124(1)
_cell_angle_gamma 90.00
_cell_formula_units_Z 2
_cell_length_a 11.498(1)
_cell_length_b 16.165(1)
_cell_length_c 15.384(1)
_cell_measurement_reflns_used 5396
_cell_measurement_temperature 396(2)
_cell_measurement_theta_max 30.034
_cell_measurement_theta_min 0.998
_cell_volume 2760.3(3)
_computing_cell_refinement 'DENZO (Otwinowski & Minor, 1997) & COLLECT'
_computing_data_collection 'COLLECT (Hooft, R.W.W., 1998)'
_computing_data_reduction 'DENZO & COLLECT'
_computing_molecular_graphics 'PLATON (Spek, 2009)'
_computing_publication_material 'PLATON (Spek, 2009)'
_computing_structure_refinement 'SHELXL-97 (Sheldrick, 1997)'
_computing_structure_solution 'SIR97 (Altomare et al., 1999)'
_diffrn_ambient_temperature 396(2)
_diffrn_measured_fraction_theta_full 0.983
_diffrn_measured_fraction_theta_max 0.983
_diffrn_measurement_device_type KappaCCD
_diffrn_measurement_method 'phi and omega scans'
_diffrn_radiation_monochromator graphite
_diffrn_radiation_source 'fine-focus sealed tube'
_diffrn_radiation_type MoK\a
_diffrn_radiation_wavelength 0.71069
_diffrn_reflns_av_R_equivalents 0.0273
_diffrn_reflns_av_sigmaI/netI 0.0393
_diffrn_reflns_limit_h_max 10
_diffrn_reflns_limit_h_min -16
_diffrn_reflns_limit_k_max 22
_diffrn_reflns_limit_k_min -20
_diffrn_reflns_limit_l_max 21
_diffrn_reflns_limit_l_min -15
_diffrn_reflns_number 17716
_diffrn_reflns_theta_full 30.02
_diffrn_reflns_theta_max 30.02
_diffrn_reflns_theta_min 2.74
_exptl_absorpt_coefficient_mu 0.253
_exptl_absorpt_correction_T_max 0.9751
_exptl_absorpt_correction_T_min 0.8839
_exptl_absorpt_correction_type multi-scan
_exptl_absorpt_process_details 'DENZO/SCALEPACK (Otwinowski & Minor, 1996)'
_exptl_crystal_colour Colorless
_exptl_crystal_density_diffrn 1.223
_exptl_crystal_density_method 'not measured'
_exptl_crystal_description Block
_exptl_crystal_F_000 1072
_exptl_crystal_size_max 0.50
_exptl_crystal_size_mid 0.24
_exptl_crystal_size_min 0.10
_refine_diff_density_max 0.895
_refine_diff_density_min -0.714
_refine_diff_density_rms 0.055
_refine_ls_abs_structure_details 'Flack H D (1983), Acta Cryst. A39, 876-881'
_refine_ls_abs_structure_Flack 0.03(5)
_refine_ls_extinction_method none
_refine_ls_goodness_of_fit_ref 1.063
_refine_ls_hydrogen_treatment mixed
_refine_ls_matrix_type full
_refine_ls_number_parameters 656
_refine_ls_number_reflns 13373
_refine_ls_number_restraints 3
_refine_ls_restrained_S_all 1.063
_refine_ls_R_factor_all 0.0489
_refine_ls_R_factor_gt 0.0447
_refine_ls_shift/su_max 0.088
_refine_ls_shift/su_mean 0.002
_refine_ls_structure_factor_coef Fsqd
_refine_ls_weighting_details 'calc w=1/[\s^2^(Fo^2^)+(0.0177P)^2^+2.6696P] where P=(Fo^2^+2Fc^2^)/3'
_refine_ls_weighting_scheme calc
_refine_ls_wR_factor_gt 0.0984
_refine_ls_wR_factor_ref 0.1024
_reflns_number_gt 12712
_reflns_number_total 13373
_reflns_threshold_expression >2sigma(I)
_cod_data_source_file om300954a_si_002.cif
_cod_data_source_block hh831
_cod_depositor_comments
;
The following automatic conversions were performed:

'_symmetry_cell_setting' value 'Monoclinic' changed to 'monoclinic'
according to /home/saulius/struct/CIF-dictionaries/cif_core.dic
dictionary named 'cif_core.dic' version 2.4.2 from 2011-04-26.

Automatic conversion script
Id: cif_fix_values 1891 2012-01-12 08:04:46Z andrius 
;
_cod_original_sg_symbol_H-M 'P21     '
_cod_database_code 4079839

loop_
_symmetry_equiv_pos_as_xyz
'x, y, z'
'-x, y+1/2, -z'

loop_
_atom_site_label
_atom_site_type_symbol
_atom_site_fract_x
_atom_site_fract_y
_atom_site_fract_z
_atom_site_U_iso_or_equiv
_atom_site_adp_type
_atom_site_occupancy
_atom_site_symmetry_multiplicity
_atom_site_calc_flag
_atom_site_refinement_flags
S1 S -0.04741(5) 0.21326(4) 0.24730(4) 0.02805(13) Uani 1 1 d .
S2 S 0.28085(5) 0.26515(4) 0.28067(4) 0.02552(12) Uani 1 1 d .
P1 P -0.15162(5) 0.18636(4) 0.12210(4) 0.02067(11) Uani 1 1 d .
P2 P 0.00028(6) 0.23524(4) -0.00686(4) 0.02445(13) Uani 1 1 d .
P3 P 0.38952(5) 0.31188(4) 0.39437(4) 0.01886(11) Uani 1 1 d .
P4 P 0.23894(5) 0.28655(4) 0.53235(4) 0.01803(11) Uani 1 1 d .
O1 O 0.03934(19) 0.43322(14) 0.27190(15) 0.0407(5) Uani 1 1 d .
O2 O 0.20446(18) 0.05366(13) 0.28562(14) 0.0341(4) Uani 1 1 d .
C1 C -0.0902(3) 0.16943(17) 0.03445(18) 0.0287(5) Uani 1 1 d .
H1 H -0.100(3) 0.119(2) 0.013(2) 0.043 Uiso 1 1 d .
C2 C 0.1441(2) 0.18354(18) 0.00046(16) 0.0279(5) Uani 1 1 d .
C3 C 0.2533(2) 0.2214(2) 0.03853(18) 0.0353(6) Uani 1 1 d .
H3 H 0.2547 0.2755 0.0592 0.042 Uiso 1 1 calc R
C4 C 0.3617(3) 0.1792(2) 0.0464(2) 0.0417(7) Uani 1 1 d .
H4 H 0.4345 0.2051 0.0730 0.050 Uiso 1 1 calc R
C5 C 0.3607(3) 0.1001(2) 0.0150(2) 0.0426(7) Uani 1 1 d .
H5 H 0.4331 0.0725 0.0197 0.051 Uiso 1 1 calc R
C6 C 0.2527(3) 0.0607(2) -0.0237(2) 0.0418(7) Uani 1 1 d .
H6 H 0.2524 0.0068 -0.0448 0.050 Uiso 1 1 calc R
C7 C 0.1443(3) 0.10244(19) -0.03113(19) 0.0342(6) Uani 1 1 d .
H7 H 0.0717 0.0761 -0.0572 0.041 Uiso 1 1 calc R
C8 C -0.0625(2) 0.24099(17) -0.12928(16) 0.0257(5) Uani 1 1 d .
C9 C -0.1678(2) 0.19975(18) -0.17213(18) 0.0301(5) Uani 1 1 d .
H9 H -0.2077 0.1681 -0.1384 0.036 Uiso 1 1 calc R
C10 C -0.2144(2) 0.2053(2) -0.26519(18) 0.0344(6) Uani 1 1 d .
H10 H -0.2846 0.1771 -0.2934 0.041 Uiso 1 1 calc R
C11 C -0.1558(3) 0.25302(19) -0.31540(18) 0.0343(6) Uani 1 1 d .
H11 H -0.1872 0.2576 -0.3774 0.041 Uiso 1 1 calc R
C12 C -0.0506(3) 0.2938(2) -0.27343(19) 0.0349(6) Uani 1 1 d .
H12 H -0.0109 0.3254 -0.3073 0.042 Uiso 1 1 calc R
C13 C -0.0040(2) 0.28783(19) -0.18120(18) 0.0315(5) Uani 1 1 d .
H13 H 0.0670 0.3153 -0.1535 0.038 Uiso 1 1 calc R
C14 C -0.2336(2) 0.09222(17) 0.13467(16) 0.0249(5) Uani 1 1 d .
C15 C -0.2105(3) 0.01639(19) 0.1017(2) 0.0396(7) Uani 1 1 d .
H15 H -0.1559 0.0125 0.0666 0.047 Uiso 1 1 calc R
C16 C -0.2687(3) -0.0549(2) 0.1207(3) 0.0450(8) Uani 1 1 d .
H16 H -0.2529 -0.1057 0.0978 0.054 Uiso 1 1 calc R
C17 C -0.3487(3) -0.05053(19) 0.1728(2) 0.0371(7) Uani 1 1 d .
H17 H -0.3858 -0.0981 0.1866 0.045 Uiso 1 1 calc R
C18 C -0.3732(3) 0.0252(2) 0.2043(2) 0.0453(8) Uani 1 1 d .
H18 H -0.4283 0.0289 0.2390 0.054 Uiso 1 1 calc R
C19 C -0.3169(3) 0.0963(2) 0.1852(2) 0.0405(7) Uani 1 1 d .
H19 H -0.3353 0.1472 0.2066 0.049 Uiso 1 1 calc R
C20 C -0.2660(2) 0.26802(16) 0.09973(16) 0.0240(5) Uani 1 1 d .
C21 C -0.3026(2) 0.30543(19) 0.17000(19) 0.0328(6) Uani 1 1 d .
H21 H -0.2665 0.2904 0.2293 0.039 Uiso 1 1 calc R
C22 C -0.3928(3) 0.3651(2) 0.1515(2) 0.0409(7) Uani 1 1 d .
H22 H -0.4186 0.3886 0.1984 0.049 Uiso 1 1 calc R
C23 C -0.4442(3) 0.3899(2) 0.0641(2) 0.0408(7) Uani 1 1 d .
H23 H -0.5043 0.4300 0.0520 0.049 Uiso 1 1 calc R
C24 C -0.4055(3) 0.3545(2) -0.0055(2) 0.0396(7) Uani 1 1 d .
H24 H -0.4384 0.3719 -0.0644 0.048 Uiso 1 1 calc R
C25 C -0.3181(2) 0.29340(18) 0.01204(18) 0.0314(5) Uani 1 1 d .
H25 H -0.2942 0.2692 -0.0353 0.038 Uiso 1 1 calc R
C26 C 0.3333(2) 0.34056(15) 0.48228(15) 0.0208(4) Uani 1 1 d D
H26 H 0.362(3) 0.3935(13) 0.505(2) 0.031 Uiso 1 1 d D
C27 C 0.5153(2) 0.23864(16) 0.42482(15) 0.0223(4) Uani 1 1 d .
C28 C 0.6059(3) 0.23897(19) 0.37911(19) 0.0339(6) Uani 1 1 d .
H28 H 0.6035 0.2777 0.3339 0.041 Uiso 1 1 calc R
C29 C 0.6994(3) 0.1820(2) 0.4007(2) 0.0400(7) Uani 1 1 d .
H29 H 0.7607 0.1839 0.3716 0.048 Uiso 1 1 calc R
C30 C 0.7013(3) 0.1220(2) 0.46597(19) 0.0353(6) Uani 1 1 d .
H30 H 0.7623 0.0826 0.4790 0.042 Uiso 1 1 calc R
C31 C 0.6125(2) 0.12132(18) 0.51125(18) 0.0304(5) Uani 1 1 d .
H31 H 0.6138 0.0815 0.5551 0.036 Uiso 1 1 calc R
C32 C 0.5209(2) 0.18016(16) 0.49154(16) 0.0244(5) Uani 1 1 d .
H32 H 0.4626 0.1802 0.5236 0.029 Uiso 1 1 calc R
C33 C 0.4586(2) 0.40598(15) 0.36553(16) 0.0212(4) Uani 1 1 d .
C34 C 0.4067(2) 0.44879(16) 0.28687(17) 0.0263(5) Uani 1 1 d .
H34 H 0.3369 0.4287 0.2474 0.032 Uiso 1 1 calc R
C35 C 0.4586(3) 0.52148(18) 0.2668(2) 0.0324(6) Uani 1 1 d .
H35 H 0.4225 0.5508 0.2147 0.039 Uiso 1 1 calc R
C36 C 0.5646(3) 0.55032(18) 0.3245(2) 0.0360(6) Uani 1 1 d .
H36 H 0.6005 0.5982 0.3102 0.043 Uiso 1 1 calc R
C37 C 0.6168(3) 0.50806(18) 0.4030(2) 0.0340(6) Uani 1 1 d .
H37 H 0.6875 0.5277 0.4418 0.041 Uiso 1 1 calc R
C38 C 0.5634(2) 0.43601(17) 0.42394(18) 0.0282(5) Uani 1 1 d .
H38 H 0.5979 0.4080 0.4772 0.034 Uiso 1 1 calc R
C39 C 0.3162(2) 0.26642(15) 0.65070(14) 0.0191(4) Uani 1 1 d .
C40 C 0.4394(2) 0.27676(15) 0.68357(15) 0.0219(4) Uani 1 1 d .
H40 H 0.4842 0.2975 0.6462 0.026 Uiso 1 1 calc R
C41 C 0.4964(2) 0.25625(17) 0.77245(16) 0.0266(5) Uani 1 1 d .
H41 H 0.5792 0.2634 0.7941 0.032 Uiso 1 1 calc R
C42 C 0.4306(2) 0.22532(16) 0.82849(16) 0.0267(5) Uani 1 1 d .
H42 H 0.4691 0.2108 0.8875 0.032 Uiso 1 1 calc R
C43 C 0.3066(2) 0.21603(17) 0.79646(16) 0.0260(5) Uani 1 1 d .
H43 H 0.2619 0.1961 0.8344 0.031 Uiso 1 1 calc R
C44 C 0.2497(2) 0.23638(16) 0.70821(15) 0.0225(4) Uani 1 1 d .
H44 H 0.1667 0.2300 0.6870 0.027 Uiso 1 1 calc R
C45 C 0.1174(2) 0.35535(16) 0.54418(15) 0.0217(4) Uani 1 1 d .
C46 C 0.1448(2) 0.42480(17) 0.59961(17) 0.0272(5) Uani 1 1 d .
H46 H 0.2243 0.4355 0.6304 0.033 Uiso 1 1 calc R
C47 C 0.0543(3) 0.47809(18) 0.60921(19) 0.0332(6) Uani 1 1 d .
H47 H 0.0732 0.5242 0.6463 0.040 Uiso 1 1 calc R
C48 C -0.0645(3) 0.46227(19) 0.56322(19) 0.0343(6) Uani 1 1 d .
H48 H -0.1255 0.4977 0.5696 0.041 Uiso 1 1 calc R
C49 C -0.0915(2) 0.3945(2) 0.50859(19) 0.0335(6) Uani 1 1 d .
H49 H -0.1712 0.3843 0.4778 0.040 Uiso 1 1 calc R
C50 C -0.0016(2) 0.33997(18) 0.49809(18) 0.0277(5) Uani 1 1 d .
H50 H -0.0212 0.2940 0.4607 0.033 Uiso 1 1 calc R
C51 C 0.1132(3) 0.4947(2) 0.3282(2) 0.0416(7) Uani 1 1 d .
H51A H 0.1571 0.5267 0.2938 0.050 Uiso 1 1 calc R
H51B H 0.1707 0.4686 0.3781 0.050 Uiso 1 1 calc R
C52 C 0.0293(3) 0.5495(2) 0.3620(2) 0.0386(7) Uani 1 1 d .
H52A H 0.0587 0.6059 0.3696 0.046 Uiso 1 1 calc R
H52B H 0.0183 0.5294 0.4188 0.046 Uiso 1 1 calc R
C53 C -0.0855(3) 0.5434(3) 0.2884(3) 0.0560(10) Uani 1 1 d .
H53A H -0.1549 0.5556 0.3110 0.067 Uiso 1 1 calc R
H53B H -0.0847 0.5810 0.2394 0.067 Uiso 1 1 calc R
C54 C -0.0866(3) 0.4551(2) 0.2587(3) 0.0509(9) Uani 1 1 d .
H54A H -0.1242 0.4199 0.2947 0.061 Uiso 1 1 calc R
H54B H -0.1303 0.4495 0.1959 0.061 Uiso 1 1 calc R
C55 C 0.3284(3) 0.0296(2) 0.3156(3) 0.0514(9) Uani 1 1 d .
H55A H 0.3531 0.0258 0.3808 0.062 Uiso 1 1 calc R
H55B H 0.3793 0.0697 0.2964 0.062 Uiso 1 1 calc R
C56 C 0.3377(4) -0.0502(3) 0.2756(5) 0.102(2) Uani 1 1 d .
H56A H 0.3252 -0.0944 0.3150 0.122 Uiso 1 1 calc R
H56B H 0.4165 -0.0571 0.2646 0.122 Uiso 1 1 calc R
C57 C 0.2402(4) -0.0513(2) 0.1881(3) 0.0580(10) Uani 1 1 d .
H57A H 0.2077 -0.1065 0.1743 0.070 Uiso 1 1 calc R
H57B H 0.2708 -0.0318 0.1386 0.070 Uiso 1 1 calc R
C58 C 0.1451(3) 0.0077(2) 0.2057(2) 0.0467(8) Uani 1 1 d .
H58A H 0.1165 0.0447 0.1550 0.056 Uiso 1 1 calc R
H58B H 0.0771 -0.0230 0.2154 0.056 Uiso 1 1 calc R
B1 B 0.0229(3) 0.34478(19) 0.0452(2) 0.0254(5) Uani 1 1 d D
H1BA H 0.032(3) 0.373(2) 0.014(2) 0.038 Uiso 1 1 d .
H1BB H 0.099(3) 0.341(2) 0.104(2) 0.038 Uiso 1 1 d .
H1BC H -0.048(2) 0.362(2) 0.066(2) 0.038 Uiso 1 1 d D
B2 B 0.1735(2) 0.18275(18) 0.47865(17) 0.0221(5) Uani 1 1 d .
H2BA H 0.141(3) 0.148(2) 0.529(2) 0.033 Uiso 1 1 d .
H2BB H 0.105(3) 0.196(2) 0.419(2) 0.033 Uiso 1 1 d .
H2BC H 0.238(3) 0.153(2) 0.460(2) 0.033 Uiso 1 1 d .
Li1 Li 0.0784(5) 0.3320(3) 0.2255(4) 0.0386(11) Uani 1 1 d .
Li2 Li 0.1546(4) 0.1574(3) 0.3186(3) 0.0301(9) Uani 1 1 d .

loop_
_atom_site_aniso_label
_atom_site_aniso_U_11
_atom_site_aniso_U_22
_atom_site_aniso_U_33
_atom_site_aniso_U_23
_atom_site_aniso_U_13
_atom_site_aniso_U_12
S1 0.0247(3) 0.0331(3) 0.0239(3) -0.0012(3) 0.0020(2) -0.0015(2)
S2 0.0241(3) 0.0296(3) 0.0216(3) -0.0016(2) 0.0037(2) -0.0035(2)
P1 0.0214(3) 0.0218(3) 0.0191(2) 0.0009(2) 0.0059(2) -0.0002(2)
P2 0.0280(3) 0.0249(3) 0.0223(3) 0.0015(2) 0.0098(2) 0.0009(2)
P3 0.0188(2) 0.0204(3) 0.0177(2) 0.0012(2) 0.00523(19) 0.0002(2)
P4 0.0172(2) 0.0199(3) 0.0171(2) 0.0003(2) 0.00470(18) 0.0004(2)
O1 0.0363(11) 0.0306(11) 0.0500(13) -0.0140(10) 0.0020(9) 0.0038(8)
O2 0.0375(10) 0.0300(10) 0.0341(10) -0.0043(9) 0.0083(8) 0.0054(8)
C1 0.0380(13) 0.0242(13) 0.0285(12) -0.0034(10) 0.0168(10) -0.0022(10)
C2 0.0290(11) 0.0355(14) 0.0202(10) 0.0064(11) 0.0084(9) 0.0054(10)
C3 0.0343(13) 0.0435(18) 0.0292(13) 0.0012(12) 0.0104(10) 0.0022(12)
C4 0.0296(13) 0.059(2) 0.0356(14) 0.0029(15) 0.0062(11) 0.0026(13)
C5 0.0373(15) 0.056(2) 0.0347(15) 0.0095(15) 0.0100(12) 0.0168(14)
C6 0.0460(17) 0.0416(18) 0.0387(15) 0.0057(14) 0.0127(13) 0.0183(14)
C7 0.0326(13) 0.0357(16) 0.0338(14) 0.0023(12) 0.0079(11) 0.0074(11)
C8 0.0254(11) 0.0292(13) 0.0241(11) 0.0017(10) 0.0092(9) 0.0050(9)
C9 0.0341(12) 0.0296(14) 0.0289(12) -0.0028(11) 0.0122(10) -0.0024(10)
C10 0.0343(13) 0.0392(16) 0.0297(12) -0.0091(12) 0.0084(10) -0.0013(11)
C11 0.0396(14) 0.0396(17) 0.0236(11) 0.0027(11) 0.0081(10) 0.0099(12)
C12 0.0402(14) 0.0375(16) 0.0296(12) 0.0093(12) 0.0136(11) 0.0075(12)
C13 0.0305(12) 0.0353(15) 0.0299(12) 0.0084(12) 0.0099(10) 0.0022(11)
C14 0.0227(11) 0.0266(13) 0.0235(11) 0.0024(10) 0.0028(9) -0.0022(9)
C15 0.0385(15) 0.0282(15) 0.0558(19) -0.0008(14) 0.0191(14) 0.0001(11)
C16 0.0495(18) 0.0245(15) 0.059(2) -0.0008(15) 0.0117(16) -0.0039(12)
C17 0.0315(13) 0.0328(15) 0.0408(15) 0.0114(13) -0.0015(11) -0.0120(11)
C18 0.0499(18) 0.0410(18) 0.0528(19) 0.0040(15) 0.0277(16) -0.0130(14)
C19 0.0529(18) 0.0317(16) 0.0452(16) -0.0031(14) 0.0279(14) -0.0101(13)
C20 0.0221(10) 0.0233(12) 0.0259(11) 0.0010(10) 0.0049(8) -0.0009(8)
C21 0.0361(13) 0.0336(15) 0.0302(12) 0.0050(12) 0.0115(10) 0.0067(11)
C22 0.0396(15) 0.0349(16) 0.0534(19) 0.0044(14) 0.0217(14) 0.0113(12)
C23 0.0287(13) 0.0297(15) 0.062(2) 0.0056(14) 0.0080(13) 0.0072(11)
C24 0.0382(15) 0.0328(16) 0.0386(15) 0.0051(13) -0.0062(12) 0.0002(12)
C25 0.0324(12) 0.0272(13) 0.0287(12) -0.0006(11) -0.0024(10) 0.0007(10)
C26 0.0222(10) 0.0213(11) 0.0205(10) -0.0016(9) 0.0083(8) -0.0007(8)
C27 0.0244(10) 0.0220(11) 0.0204(10) -0.0020(9) 0.0059(8) -0.0001(8)
C28 0.0368(14) 0.0367(15) 0.0327(13) 0.0095(12) 0.0172(11) 0.0117(11)
C29 0.0332(13) 0.0520(19) 0.0407(15) 0.0017(15) 0.0199(12) 0.0168(13)
C30 0.0346(14) 0.0374(16) 0.0318(13) -0.0004(12) 0.0046(11) 0.0140(12)
C31 0.0333(13) 0.0274(14) 0.0276(12) 0.0027(11) 0.0028(10) 0.0042(10)
C32 0.0241(10) 0.0258(12) 0.0232(10) -0.0005(10) 0.0060(8) 0.0018(9)
C33 0.0200(10) 0.0197(11) 0.0258(11) -0.0005(9) 0.0091(8) 0.0015(8)
C34 0.0280(12) 0.0253(13) 0.0267(11) 0.0032(10) 0.0091(9) 0.0024(9)
C35 0.0397(14) 0.0255(13) 0.0351(14) 0.0095(11) 0.0153(11) 0.0066(11)
C36 0.0387(15) 0.0218(13) 0.0531(18) 0.0035(13) 0.0222(13) -0.0002(11)
C37 0.0290(13) 0.0286(14) 0.0450(16) -0.0027(13) 0.0107(11) -0.0071(10)
C38 0.0263(12) 0.0261(13) 0.0318(12) 0.0027(11) 0.0071(10) -0.0023(9)
C39 0.0217(10) 0.0179(10) 0.0165(9) -0.0011(8) 0.0029(7) 0.0020(8)
C40 0.0214(10) 0.0227(12) 0.0223(10) -0.0018(9) 0.0068(8) -0.0010(8)
C41 0.0197(10) 0.0316(14) 0.0254(11) -0.0027(10) 0.0004(8) 0.0004(9)
C42 0.0319(12) 0.0259(13) 0.0187(10) 0.0012(10) 0.0004(9) 0.0014(9)
C43 0.0305(12) 0.0273(13) 0.0214(10) 0.0015(10) 0.0089(9) -0.0018(9)
C44 0.0236(10) 0.0238(11) 0.0203(10) 0.0017(9) 0.0059(8) 0.0000(8)
C45 0.0224(10) 0.0250(12) 0.0189(10) 0.0031(9) 0.0076(8) 0.0034(8)
C46 0.0292(12) 0.0261(13) 0.0264(11) 0.0008(10) 0.0072(9) 0.0027(9)
C47 0.0420(15) 0.0266(14) 0.0346(13) -0.0020(12) 0.0163(12) 0.0061(11)
C48 0.0366(14) 0.0353(15) 0.0348(13) 0.0099(12) 0.0162(11) 0.0166(11)
C49 0.0234(11) 0.0443(17) 0.0325(13) 0.0095(13) 0.0069(10) 0.0093(11)
C50 0.0219(10) 0.0339(14) 0.0267(11) 0.0041(11) 0.0052(9) 0.0055(9)
C51 0.0379(15) 0.0297(16) 0.0539(19) -0.0067(14) 0.0062(13) -0.0031(12)
C52 0.0482(17) 0.0304(15) 0.0397(16) -0.0025(13) 0.0160(13) -0.0016(12)
C53 0.050(2) 0.053(2) 0.058(2) -0.0116(18) 0.0003(16) 0.0232(17)
C54 0.0342(16) 0.048(2) 0.061(2) -0.0133(17) -0.0037(14) 0.0067(13)
C55 0.0442(18) 0.052(2) 0.056(2) 0.0010(18) 0.0107(16) 0.0159(15)
C56 0.052(3) 0.066(3) 0.187(6) -0.061(4) 0.032(3) 0.004(2)
C57 0.095(3) 0.038(2) 0.054(2) -0.0077(17) 0.042(2) 0.0061(19)
C58 0.060(2) 0.0395(19) 0.0380(16) -0.0089(15) 0.0072(15) 0.0025(15)
B1 0.0346(14) 0.0182(13) 0.0258(13) 0.0005(11) 0.0122(11) -0.0032(11)
B2 0.0219(11) 0.0237(13) 0.0201(11) -0.0026(11) 0.0044(9) -0.0031(10)
Li1 0.039(3) 0.030(3) 0.047(3) -0.011(2) 0.011(2) -0.003(2)
Li2 0.035(2) 0.026(2) 0.029(2) 0.0003(19) 0.0089(18) 0.0032(17)

loop_
_atom_type_symbol
_atom_type_description
_atom_type_scat_dispersion_real
_atom_type_scat_dispersion_imag
_atom_type_scat_source
C C 0.0033 0.0016 'International Tables Vol C Tables 4.2.6.8 and 6.1.1.4'
H H 0.0000 0.0000 'International Tables Vol C Tables 4.2.6.8 and 6.1.1.4'
B B 0.0013 0.0007 'International Tables Vol C Tables 4.2.6.8 and 6.1.1.4'
Li Li -0.0003 0.0001 'International Tables Vol C Tables 4.2.6.8 and 6.1.1.4'
O O 0.0106 0.0060 'International Tables Vol C Tables 4.2.6.8 and 6.1.1.4'
P P 0.1023 0.0942 'International Tables Vol C Tables 4.2.6.8 and 6.1.1.4'
S S 0.1246 0.1234 'International Tables Vol C Tables 4.2.6.8 and 6.1.1.4'

loop_
_geom_angle_atom_site_label_1
_geom_angle_atom_site_label_2
_geom_angle_atom_site_label_3
_geom_angle
P1 S1 Li2 126.66(11)
P1 S1 Li1 104.96(13)
Li2 S1 Li1 80.14(17)
P3 S2 Li2 109.52(12)
P3 S2 Li1 116.35(12)
Li2 S2 Li1 80.22(17)
C1 P1 C14 106.40(13)
C1 P1 C20 113.18(13)
C14 P1 C20 104.80(11)
C1 P1 S1 121.48(10)
C14 P1 S1 105.71(8)
C20 P1 S1 103.93(8)
C1 P2 C2 108.58(13)
C1 P2 C8 107.25(13)
C2 P2 C8 101.14(11)
C1 P2 B1 116.25(13)
C2 P2 B1 111.80(13)
C8 P2 B1 110.67(13)
C26 P3 C33 104.19(11)
C26 P3 C27 114.16(11)
C33 P3 C27 103.66(11)
C26 P3 S2 120.85(8)
C33 P3 S2 108.22(8)
C27 P3 S2 104.43(8)
C26 P4 C45 108.82(11)
C26 P4 C39 109.58(11)
C45 P4 C39 101.15(10)
C26 P4 B2 117.96(11)
C45 P4 B2 110.33(12)
C39 P4 B2 107.68(11)
C51 O1 C54 109.0(2)
C51 O1 Li1 131.7(2)
C54 O1 Li1 119.0(3)
C55 O2 C58 110.1(2)
C55 O2 Li2 120.1(3)
C58 O2 Li2 125.3(2)
P1 C1 P2 127.56(17)
P1 C1 H1 115(2)
P2 C1 H1 117(2)
C3 C2 C7 118.6(3)
C3 C2 P2 122.0(2)
C7 C2 P2 119.3(2)
C2 C3 C4 120.8(3)
C2 C3 H3 119.6
C4 C3 H3 119.6
C5 C4 C3 120.1(3)
C5 C4 H4 120.0
C3 C4 H4 120.0
C4 C5 C6 120.4(3)
C4 C5 H5 119.8
C6 C5 H5 119.8
C5 C6 C7 119.7(3)
C5 C6 H6 120.2
C7 C6 H6 120.2
C6 C7 C2 120.5(3)
C6 C7 H7 119.8
C2 C7 H7 119.8
C9 C8 C13 118.7(2)
C9 C8 P2 121.57(19)
C13 C8 P2 119.8(2)
C8 C9 C10 120.7(2)
C8 C9 H9 119.7
C10 C9 H9 119.7
C11 C10 C9 119.8(3)
C11 C10 H10 120.1
C9 C10 H10 120.1
C12 C11 C10 120.0(3)
C12 C11 H11 120.0
C10 C11 H11 120.0
C11 C12 C13 120.3(3)
C11 C12 H12 119.9
C13 C12 H12 119.9
C12 C13 C8 120.7(3)
C12 C13 H13 119.7
C8 C13 H13 119.7
C15 C14 C19 118.5(3)
C15 C14 P1 123.2(2)
C19 C14 P1 118.1(2)
C14 C15 C16 120.4(3)
C14 C15 H15 119.8
C16 C15 H15 119.8
C17 C16 C15 120.6(3)
C17 C16 H16 119.7
C15 C16 H16 119.7
C16 C17 C18 118.9(3)
C16 C17 H17 120.5
C18 C17 H17 120.5
C17 C18 C19 120.9(3)
C17 C18 H18 119.5
C19 C18 H18 119.5
C14 C19 C18 120.5(3)
C14 C19 H19 119.7
C18 C19 H19 119.7
C25 C20 C21 118.9(2)
C25 C20 P1 120.2(2)
C21 C20 P1 120.9(2)
C22 C21 C20 120.1(3)
C22 C21 H21 120.0
C20 C21 H21 120.0
C23 C22 C21 120.5(3)
C23 C22 H22 119.7
C21 C22 H22 119.7
C22 C23 C24 119.4(3)
C22 C23 H23 120.3
C24 C23 H23 120.3
C25 C24 C23 120.5(3)
C25 C24 H24 119.8
C23 C24 H24 119.8
C24 C25 C20 120.6(3)
C24 C25 H25 119.7
C20 C25 H25 119.7
P3 C26 P4 128.96(15)
P3 C26 H26 112.0(19)
P4 C26 H26 119.1(18)
C32 C27 C28 118.6(2)
C32 C27 P3 120.76(18)
C28 C27 P3 120.66(19)
C29 C28 C27 120.5(3)
C29 C28 H28 119.7
C27 C28 H28 119.7
C28 C29 C30 120.1(2)
C28 C29 H29 120.0
C30 C29 H29 120.0
C31 C30 C29 119.7(3)
C31 C30 H30 120.1
C29 C30 H30 120.1
C30 C31 C32 120.2(3)
C30 C31 H31 119.9
C32 C31 H31 119.9
C27 C32 C31 120.9(2)
C27 C32 H32 119.5
C31 C32 H32 119.5
C34 C33 C38 119.6(2)
C34 C33 P3 120.86(19)
C38 C33 P3 119.57(19)
C33 C34 C35 120.3(2)
C33 C34 H34 119.8
C35 C34 H34 119.8
C36 C35 C34 119.9(3)
C36 C35 H35 120.1
C34 C35 H35 120.1
C37 C36 C35 120.1(3)
C37 C36 H36 119.9
C35 C36 H36 119.9
C36 C37 C38 119.9(3)
C36 C37 H37 120.0
C38 C37 H37 120.0
C33 C38 C37 120.2(3)
C33 C38 H38 119.9
C37 C38 H38 119.9
C40 C39 C44 119.1(2)
C40 C39 P4 121.69(17)
C44 C39 P4 119.10(17)
C39 C40 C41 120.3(2)
C39 C40 H40 119.8
C41 C40 H40 119.8
C42 C41 C40 120.3(2)
C42 C41 H41 119.9
C40 C41 H41 119.9
C41 C42 C43 119.8(2)
C41 C42 H42 120.1
C43 C42 H42 120.1
C44 C43 C42 120.1(2)
C44 C43 H43 120.0
C42 C43 H43 120.0
C43 C44 C39 120.4(2)
C43 C44 H44 119.8
C39 C44 H44 119.8
C50 C45 C46 119.4(2)
C50 C45 P4 121.0(2)
C46 C45 P4 119.52(18)
C47 C46 C45 120.6(3)
C47 C46 H46 119.7
C45 C46 H46 119.7
C46 C47 C48 119.8(3)
C46 C47 H47 120.1
C48 C47 H47 120.1
C49 C48 C47 119.8(3)
C49 C48 H48 120.1
C47 C48 H48 120.1
C48 C49 C50 121.3(3)
C48 C49 H49 119.3
C50 C49 H49 119.3
C45 C50 C49 119.2(3)
C45 C50 H50 120.4
C49 C50 H50 120.4
O1 C51 C52 106.5(2)
O1 C51 H51A 110.4
C52 C51 H51A 110.4
O1 C51 H51B 110.4
C52 C51 H51B 110.4
H51A C51 H51B 108.6
C51 C52 C53 102.7(3)
C51 C52 H52A 111.2
C53 C52 H52A 111.2
C51 C52 H52B 111.2
C53 C52 H52B 111.2
H52A C52 H52B 109.1
C54 C53 C52 103.1(3)
C54 C53 H53A 111.1
C52 C53 H53A 111.1
C54 C53 H53B 111.1
C52 C53 H53B 111.1
H53A C53 H53B 109.1
O1 C54 C53 105.1(3)
O1 C54 H54A 110.7
C53 C54 H54A 110.7
O1 C54 H54B 110.7
C53 C54 H54B 110.7
H54A C54 H54B 108.8
O2 C55 C56 106.5(3)
O2 C55 H55A 110.4
C56 C55 H55A 110.4
O2 C55 H55B 110.4
C56 C55 H55B 110.4
H55A C55 H55B 108.6
C55 C56 C57 105.6(4)
C55 C56 H56A 110.6
C57 C56 H56A 110.6
C55 C56 H56B 110.6
C57 C56 H56B 110.6
H56A C56 H56B 108.7
C56 C57 C58 103.5(3)
C56 C57 H57A 111.1
C58 C57 H57A 111.1
C56 C57 H57B 111.1
C58 C57 H57B 111.1
H57A C57 H57B 109.0
O2 C58 C57 105.7(3)
O2 C58 H58A 110.6
C57 C58 H58A 110.6
O2 C58 H58B 110.6
C57 C58 H58B 110.6
H58A C58 H58B 108.7
P2 B1 Li1 109.09(17)
P2 B1 H1BA 110(3)
Li1 B1 H1BA 137(3)
P2 B1 H1BB 106.2(18)
Li1 B1 H1BB 38.0(17)
H1BA B1 H1BB 112(3)
P2 B1 H1BC 111(2)
Li1 B1 H1BC 71.3(19)
H1BA B1 H1BC 109(4)
H1BB B1 H1BC 107(3)
P4 B2 Li2 119.83(17)
P4 B2 H2BA 108.1(17)
Li2 B2 H2BA 131.6(17)
P4 B2 H2BB 108.5(18)
Li2 B2 H2BB 46.7(17)
H2BA B2 H2BB 113(2)
P4 B2 H2BC 108(2)
Li2 B2 H2BC 60.3(19)
H2BA B2 H2BC 112(3)
H2BB B2 H2BC 107(2)
O1 Li1 S1 114.6(3)
O1 Li1 S2 122.5(3)
S1 Li1 S2 98.27(19)
O1 Li1 B1 107.9(3)
S1 Li1 B1 102.09(19)
S2 Li1 B1 109.4(2)
O1 Li1 Li2 131.6(3)
S1 Li1 Li2 49.77(13)
S2 Li1 Li2 48.91(13)
B1 Li1 Li2 119.7(2)
O1 Li1 H1BB 113.7(11)
S1 Li1 H1BB 113.9(10)
S2 Li1 H1BB 91.2(10)
B1 Li1 H1BB 19.9(10)
Li2 Li1 H1BB 114.0(10)
O2 Li2 S2 109.3(2)
O2 Li2 B2 117.8(2)
S2 Li2 B2 102.65(19)
O2 Li2 S1 121.6(2)
S2 Li2 S1 100.52(17)
B2 Li2 S1 102.25(18)
O2 Li2 Li1 137.3(2)
S2 Li2 Li1 50.87(13)
B2 Li2 Li1 104.22(19)
S1 Li2 Li1 50.09(13)
O2 Li2 H2BB 133.7(10)
S2 Li2 H2BB 106.8(10)
B2 Li2 H2BB 24.2(9)
S1 Li2 H2BB 78.1(10)
Li1 Li2 H2BB 88.4(10)
O2 Li2 H2BC 99.2(9)
S2 Li2 H2BC 97.4(9)
B2 Li2 H2BC 23.5(9)
S1 Li2 H2BC 125.7(9)
Li1 Li2 H2BC 118.9(9)
H2BB Li2 H2BC 47.7(12)

loop_
_geom_bond_atom_site_label_1
_geom_bond_atom_site_label_2
_geom_bond_distance
S1 P1 2.0323(8)
S1 Li2 2.467(5)
S1 Li1 2.478(5)
S2 P3 2.0126(8)
S2 Li2 2.434(5)
S2 Li1 2.505(5)
P1 C1 1.699(3)
P1 C14 1.827(3)
P1 C20 1.831(3)
P2 C1 1.722(3)
P2 C2 1.830(3)
P2 C8 1.835(3)
P2 B1 1.933(3)
P3 C26 1.708(2)
P3 C33 1.824(2)
P3 C27 1.833(3)
P4 C26 1.723(2)
P4 C45 1.832(2)
P4 C39 1.835(2)
P4 B2 1.934(3)
O1 C51 1.440(4)
O1 C54 1.453(4)
O1 Li1 1.886(6)
O2 C55 1.432(4)
O2 C58 1.447(4)
O2 Li2 1.884(5)
C1 H1 0.88(4)
C2 C3 1.382(4)
C2 C7 1.398(4)
C3 C4 1.397(4)
C3 H3 0.9300
C4 C5 1.366(5)
C4 H4 0.9300
C5 C6 1.384(5)
C5 H5 0.9300
C6 C7 1.395(4)
C6 H6 0.9300
C7 H7 0.9300
C8 C9 1.389(4)
C8 C13 1.394(3)
C9 C10 1.394(4)
C9 H9 0.9300
C10 C11 1.384(4)
C10 H10 0.9300
C11 C12 1.380(4)
C11 H11 0.9300
C12 C13 1.383(4)
C12 H12 0.9300
C13 H13 0.9300
C14 C15 1.379(4)
C14 C19 1.384(4)
C15 C16 1.402(4)
C15 H15 0.9300
C16 C17 1.370(5)
C16 H16 0.9300
C17 C18 1.372(5)
C17 H17 0.9300
C18 C19 1.388(4)
C18 H18 0.9300
C19 H19 0.9300
C20 C25 1.388(3)
C20 C21 1.396(4)
C21 C22 1.391(4)
C21 H21 0.9300
C22 C23 1.380(5)
C22 H22 0.9300
C23 C24 1.386(5)
C23 H23 0.9300
C24 C25 1.384(4)
C24 H24 0.9300
C25 H25 0.9300
C26 H26 0.951(18)
C27 C32 1.385(3)
C27 C28 1.401(3)
C28 C29 1.388(4)
C28 H28 0.9300
C29 C30 1.391(4)
C29 H29 0.9300
C30 C31 1.378(4)
C30 H30 0.9300
C31 C32 1.393(3)
C31 H31 0.9300
C32 H32 0.9300
C33 C34 1.387(3)
C33 C38 1.389(3)
C34 C35 1.389(4)
C34 H34 0.9300
C35 C36 1.387(4)
C35 H35 0.9300
C36 C37 1.381(4)
C36 H36 0.9300
C37 C38 1.393(4)
C37 H37 0.9300
C38 H38 0.9300
C39 C40 1.384(3)
C39 C44 1.399(3)
C40 C41 1.393(3)
C40 H40 0.9300
C41 C42 1.381(4)
C41 H41 0.9300
C42 C43 1.389(3)
C42 H42 0.9300
C43 C44 1.384(3)
C43 H43 0.9300
C44 H44 0.9300
C45 C50 1.389(3)
C45 C46 1.395(4)
C46 C47 1.388(4)
C46 H46 0.9300
C47 C48 1.388(4)
C47 H47 0.9300
C48 C49 1.367(4)
C48 H48 0.9300
C49 C50 1.399(4)
C49 H49 0.9300
C50 H50 0.9300
C51 C52 1.499(4)
C51 H51A 0.9700
C51 H51B 0.9700
C52 C53 1.501(5)
C52 H52A 0.9700
C52 H52B 0.9700
C53 C54 1.498(5)
C53 H53A 0.9700
C53 H53B 0.9700
C54 H54A 0.9700
C54 H54B 0.9700
C55 C56 1.446(6)
C55 H55A 0.9700
C55 H55B 0.9700
C56 C57 1.511(7)
C56 H56A 0.9700
C56 H56B 0.9700
C57 C58 1.527(5)
C57 H57A 0.9700
C57 H57B 0.9700
C58 H58A 0.9700
C58 H58B 0.9700
B1 Li1 2.688(6)
B1 H1BA 0.68(4)
B1 H1BB 1.08(3)
B1 H1BC 0.995(18)
B2 Li2 2.449(5)
B2 H2BA 1.09(3)
B2 H2BB 1.06(3)
B2 H2BC 0.98(3)
Li1 Li2 3.183(7)
Li1 H1BB 1.95(3)
Li2 H2BB 1.89(3)
Li2 H2BC 2.14(3)

loop_
_geom_torsion_atom_site_label_1
_geom_torsion_atom_site_label_2
_geom_torsion_atom_site_label_3
_geom_torsion_atom_site_label_4
_geom_torsion
Li2 S1 P1 C1 -35.68(19)
Li1 S1 P1 C1 53.05(18)
Li2 S1 P1 C14 85.40(17)
Li1 S1 P1 C14 174.13(15)
Li2 S1 P1 C20 -164.53(16)
Li1 S1 P1 C20 -75.80(15)
Li2 S2 P3 C26 -48.21(16)
Li1 S2 P3 C26 40.33(18)
Li2 S2 P3 C33 -168.02(14)
Li1 S2 P3 C33 -79.48(17)
Li2 S2 P3 C27 82.02(14)
Li1 S2 P3 C27 170.56(16)
C14 P1 C1 P2 -178.14(19)
C20 P1 C1 P2 67.3(2)
S1 P1 C1 P2 -57.4(2)
C2 P2 C1 P1 120.9(2)
C8 P2 C1 P1 -130.5(2)
B1 P2 C1 P1 -6.1(3)
C1 P2 C2 C3 -130.1(2)
C8 P2 C2 C3 117.2(2)
B1 P2 C2 C3 -0.6(3)
C1 P2 C2 C7 48.1(2)
C8 P2 C2 C7 -64.5(2)
B1 P2 C2 C7 177.7(2)
C7 C2 C3 C4 -0.8(4)
P2 C2 C3 C4 177.5(2)
C2 C3 C4 C5 1.1(4)
C3 C4 C5 C6 -0.8(5)
C4 C5 C6 C7 0.3(5)
C5 C6 C7 C2 -0.1(5)
C3 C2 C7 C6 0.3(4)
P2 C2 C7 C6 -178.0(2)
C1 P2 C8 C9 2.7(3)
C2 P2 C8 C9 116.3(2)
B1 P2 C8 C9 -125.1(2)
C1 P2 C8 C13 -177.5(2)
C2 P2 C8 C13 -63.8(2)
B1 P2 C8 C13 54.8(2)
C13 C8 C9 C10 -0.2(4)
P2 C8 C9 C10 179.6(2)
C8 C9 C10 C11 -0.6(4)
C9 C10 C11 C12 1.0(4)
C10 C11 C12 C13 -0.6(5)
C11 C12 C13 C8 -0.2(4)
C9 C8 C13 C12 0.6(4)
P2 C8 C13 C12 -179.2(2)
C1 P1 C14 C15 21.0(3)
C20 P1 C14 C15 141.1(2)
S1 P1 C14 C15 -109.4(2)
C1 P1 C14 C19 -163.7(2)
C20 P1 C14 C19 -43.6(3)
S1 P1 C14 C19 65.9(2)
C19 C14 C15 C16 -1.2(5)
P1 C14 C15 C16 174.1(2)
C14 C15 C16 C17 -0.5(5)
C15 C16 C17 C18 1.6(5)
C16 C17 C18 C19 -1.0(5)
C15 C14 C19 C18 1.8(5)
P1 C14 C19 C18 -173.7(3)
C17 C18 C19 C14 -0.7(5)
C1 P1 C20 C25 17.5(3)
C14 P1 C20 C25 -98.0(2)
S1 P1 C20 C25 151.2(2)
C1 P1 C20 C21 -162.8(2)
C14 P1 C20 C21 81.7(2)
S1 P1 C20 C21 -29.1(2)
C25 C20 C21 C22 2.1(4)
P1 C20 C21 C22 -177.6(2)
C20 C21 C22 C23 -2.1(5)
C21 C22 C23 C24 0.3(5)
C22 C23 C24 C25 1.5(5)
C23 C24 C25 C20 -1.5(4)
C21 C20 C25 C24 -0.3(4)
P1 C20 C25 C24 179.4(2)
C33 P3 C26 P4 170.01(16)
C27 P3 C26 P4 -77.6(2)
S2 P3 C26 P4 48.2(2)
C45 P4 C26 P3 -132.43(17)
C39 P4 C26 P3 117.80(17)
B2 P4 C26 P3 -5.8(2)
C26 P3 C27 C32 33.1(2)
C33 P3 C27 C32 145.7(2)
S2 P3 C27 C32 -101.0(2)
C26 P3 C27 C28 -148.9(2)
C33 P3 C27 C28 -36.2(2)
S2 P3 C27 C28 77.0(2)
C32 C27 C28 C29 -0.2(4)
P3 C27 C28 C29 -178.3(2)
C27 C28 C29 C30 2.3(5)
C28 C29 C30 C31 -2.3(5)
C29 C30 C31 C32 0.3(4)
C28 C27 C32 C31 -1.8(4)
P3 C27 C32 C31 176.2(2)
C30 C31 C32 C27 1.8(4)
C26 P3 C33 C34 -108.5(2)
C27 P3 C33 C34 131.8(2)
S2 P3 C33 C34 21.3(2)
C26 P3 C33 C38 70.2(2)
C27 P3 C33 C38 -49.5(2)
S2 P3 C33 C38 -159.97(18)
C38 C33 C34 C35 -0.3(4)
P3 C33 C34 C35 178.4(2)
C33 C34 C35 C36 1.6(4)
C34 C35 C36 C37 -1.7(4)
C35 C36 C37 C38 0.4(4)
C34 C33 C38 C37 -0.9(4)
P3 C33 C38 C37 -179.7(2)
C36 C37 C38 C33 0.8(4)
C26 P4 C39 C40 -14.0(2)
C45 P4 C39 C40 -128.8(2)
B2 P4 C39 C40 115.4(2)
C26 P4 C39 C44 168.83(19)
C45 P4 C39 C44 54.0(2)
B2 P4 C39 C44 -61.7(2)
C44 C39 C40 C41 1.0(4)
P4 C39 C40 C41 -176.2(2)
C39 C40 C41 C42 0.1(4)
C40 C41 C42 C43 -1.1(4)
C41 C42 C43 C44 1.1(4)
C42 C43 C44 C39 0.0(4)
C40 C39 C44 C43 -1.0(4)
P4 C39 C44 C43 176.2(2)
C26 P4 C45 C50 115.3(2)
C39 P4 C45 C50 -129.3(2)
B2 P4 C45 C50 -15.5(2)
C26 P4 C45 C46 -64.0(2)
C39 P4 C45 C46 51.4(2)
B2 P4 C45 C46 165.16(19)
C50 C45 C46 C47 0.3(4)
P4 C45 C46 C47 179.6(2)
C45 C46 C47 C48 -0.1(4)
C46 C47 C48 C49 -0.2(4)
C47 C48 C49 C50 0.2(4)
C46 C45 C50 C49 -0.2(4)
P4 C45 C50 C49 -179.5(2)
C48 C49 C50 C45 0.0(4)
C54 O1 C51 C52 8.6(4)
Li1 O1 C51 C52 -165.5(3)
O1 C51 C52 C53 -28.2(4)
C51 C52 C53 C54 36.6(4)
C51 O1 C54 C53 14.8(4)
Li1 O1 C54 C53 -170.3(3)
C52 C53 C54 O1 -32.0(4)
C58 O2 C55 C56 -19.9(5)
Li2 O2 C55 C56 -177.2(4)
O2 C55 C56 C57 29.4(5)
C55 C56 C57 C58 -27.4(5)
C55 O2 C58 C57 2.2(4)
Li2 O2 C58 C57 158.1(3)
C56 C57 C58 O2 15.4(5)
C1 P2 B1 Li1 47.8(2)
C2 P2 B1 Li1 -77.67(18)
C8 P2 B1 Li1 170.41(16)
C26 P4 B2 Li2 -24.6(2)
C45 P4 B2 Li2 101.25(19)
C39 P4 B2 Li2 -149.21(18)
C51 O1 Li1 S1 131.5(3)
C54 O1 Li1 S1 -42.0(4)
C51 O1 Li1 S2 12.9(5)
C54 O1 Li1 S2 -160.7(3)
C51 O1 Li1 B1 -115.5(3)
C54 O1 Li1 B1 70.9(3)
C51 O1 Li1 Li2 74.4(5)
C54 O1 Li1 Li2 -99.1(4)
P1 S1 Li1 O1 109.8(3)
Li2 S1 Li1 O1 -124.7(3)
P1 S1 Li1 S2 -118.59(14)
Li2 S1 Li1 S2 6.91(17)
P1 S1 Li1 B1 -6.61(19)
Li2 S1 Li1 B1 118.9(2)
P1 S1 Li1 Li2 -125.51(12)
P3 S2 Li1 O1 12.2(4)
Li2 S2 Li1 O1 119.3(3)
P3 S2 Li1 S1 -114.04(13)
Li2 S2 Li1 S1 -7.00(17)
P3 S2 Li1 B1 139.97(14)
Li2 S2 Li1 B1 -113.0(2)
P3 S2 Li1 Li2 -107.04(13)
P2 B1 Li1 O1 -157.7(2)
P2 B1 Li1 S1 -36.6(2)
P2 B1 Li1 S2 66.8(2)
P2 B1 Li1 Li2 13.8(3)
C55 O2 Li2 S2 52.3(3)
C58 O2 Li2 S2 -101.4(3)
C55 O2 Li2 B2 -64.2(4)
C58 O2 Li2 B2 142.1(3)
C55 O2 Li2 S1 168.5(3)
C58 O2 Li2 S1 14.8(4)
C55 O2 Li2 Li1 104.9(4)
C58 O2 Li2 Li1 -48.8(5)
P3 S2 Li2 O2 -109.3(2)
Li1 S2 Li2 O2 136.1(2)
P3 S2 Li2 B2 16.47(19)
Li1 S2 Li2 B2 -98.2(2)
P3 S2 Li2 S1 121.71(12)
Li1 S2 Li2 S1 7.08(17)
P3 S2 Li2 Li1 114.63(13)
P4 B2 Li2 O2 135.1(2)
P4 B2 Li2 S2 15.1(2)
P4 B2 Li2 S1 -88.8(2)
P4 B2 Li2 Li1 -37.3(2)
P1 S1 Li2 O2 -26.3(3)
Li1 S1 Li2 O2 -127.7(3)
P1 S1 Li2 S2 94.21(16)
Li1 S1 Li2 S2 -7.16(17)
P1 S1 Li2 B2 -160.23(10)
Li1 S1 Li2 B2 98.4(2)
P1 S1 Li2 Li1 101.38(15)
O1 Li1 Li2 O2 -175.6(3)
S1 Li1 Li2 O2 95.7(4)
S2 Li1 Li2 O2 -75.2(3)
B1 Li1 Li2 O2 15.4(5)
O1 Li1 Li2 S2 -100.4(3)
S1 Li1 Li2 S2 170.9(2)
B1 Li1 Li2 S2 90.5(2)
O1 Li1 Li2 B2 -5.5(4)
S1 Li1 Li2 B2 -94.21(19)
S2 Li1 Li2 B2 94.88(19)
B1 Li1 Li2 B2 -174.6(2)
O1 Li1 Li2 S1 88.7(3)
S2 Li1 Li2 S1 -170.9(2)
B1 Li1 Li2 S1 -80.4(2)
